data_2207624
loop_
_publ_author_name
'Gong-chun Li'
'You-Quan Zhu'
'Yi-Feng Wang'
'Wei-Min Liu'
'Hua-Zheng Yang'

_publ_section_title
;
 1-(3-Chlorobenzyl)pyrimidine-2,4(1<i>H</i>,3<i>H</i>)-dione
;
_journal_coeditor_code RN6068
_journal_issue 12
_journal_name_full 'Acta Crystallographica Section E'
_journal_page_first o4220
_journal_page_last o4221
_journal_paper_doi 10.1107/S160053680503758X
_journal_volume 61
_journal_year 2005
_chemical_formula_iupac 'C11 H9 Cl N2 O2'
_chemical_formula_moiety 'C11 H9 Cl N2 O2'
_chemical_formula_sum 'C11 H9 Cl N2 O2'
_chemical_formula_weight 236.65
_chemical_name_systematic
;
1-(3-chlorobenzyl)pyrimidine-2,4(1H,3H)-dione
;
_space_group_IT_number 14
_symmetry_cell_setting monoclinic
_symmetry_space_group_name_Hall '-P 2ybc'
_symmetry_space_group_name_H-M 'P 1 21/c 1'
_atom_sites_solution_hydrogens geom
_atom_sites_solution_primary direct
_atom_sites_solution_secondary difmap
_cell_angle_alpha 90.00
_cell_angle_beta 102.030(3)
_cell_angle_gamma 90.00
_cell_formula_units_Z 4
_cell_length_a 10.0756(19)
_cell_length_b 7.0683(13)
_cell_length_c 15.620(3)
_cell_measurement_reflns_used 1736
_cell_measurement_temperature 294(2)
_cell_measurement_theta_max 26.01
_cell_measurement_theta_min 2.67
_cell_volume 1088.0(4)
_computing_cell_refinement SMART
_computing_data_collection 'SMART (Bruker, 1998)'
_computing_data_reduction 'SAINT (Bruker, 1999)'
_computing_molecular_graphics 'SHELXTL (Bruker, 1999)'
_computing_publication_material SHELXTL
_computing_structure_refinement 'SHELXL97 (Sheldrick, 1997)'
_computing_structure_solution 'SHELXS97 (Sheldrick, 1997)'
_diffrn_ambient_temperature 294(2)
_diffrn_measured_fraction_theta_full 0.993
_diffrn_measured_fraction_theta_max 0.993
_diffrn_measurement_device_type 'Bruker SMART CCD area-detector'
_diffrn_measurement_method '\f and \w'
_diffrn_radiation_monochromator graphite
_diffrn_radiation_source 'fine-focus sealed tube'
_diffrn_radiation_type MoK\a
_diffrn_radiation_wavelength 0.71073
_diffrn_reflns_av_R_equivalents 0.0290
_diffrn_reflns_av_sigmaI/netI 0.0348
_diffrn_reflns_limit_h_max 12
_diffrn_reflns_limit_h_min -7
_diffrn_reflns_limit_k_max 8
_diffrn_reflns_limit_k_min -8
_diffrn_reflns_limit_l_max 18
_diffrn_reflns_limit_l_min -19
_diffrn_reflns_number 5918
_diffrn_reflns_theta_full 26.39
_diffrn_reflns_theta_max 26.39
_diffrn_reflns_theta_min 2.07
_diffrn_standards_decay_% 0
_diffrn_standards_interval_count 0
_diffrn_standards_interval_time 0
_diffrn_standards_number 0
_exptl_absorpt_coefficient_mu 0.336
_exptl_absorpt_correction_T_max 0.969
_exptl_absorpt_correction_T_min 0.907
_exptl_absorpt_correction_type multi-scan
_exptl_absorpt_process_details '(SADABS; Sheldrick, 1999)'
_exptl_crystal_colour colourless
_exptl_crystal_density_diffrn 1.445
_exptl_crystal_density_method 'not measured'
_exptl_crystal_description prism
_exptl_crystal_F_000 488
_exptl_crystal_size_max 0.28
_exptl_crystal_size_mid 0.20
_exptl_crystal_size_min 0.10
_refine_diff_density_max 0.176
_refine_diff_density_min -0.243
_refine_ls_extinction_method none
_refine_ls_goodness_of_fit_ref 1.003
_refine_ls_hydrogen_treatment mixed
_refine_ls_matrix_type full
_refine_ls_number_parameters 149
_refine_ls_number_reflns 2221
_refine_ls_number_restraints 0
_refine_ls_restrained_S_all 1.003
_refine_ls_R_factor_all 0.0717
_refine_ls_R_factor_gt 0.0373
_refine_ls_shift/su_max 0.001
_refine_ls_shift/su_mean 0.000
_refine_ls_structure_factor_coef Fsqd
_refine_ls_weighting_details 'calc w = 1/[\s^2^(Fo^2^)+(0.0524P)^2^+0.1563P] where P = (Fo^2^+2Fc^2^)/3'
_refine_ls_weighting_scheme calc
_refine_ls_wR_factor_gt 0.0912
_refine_ls_wR_factor_ref 0.1102
_reflns_number_gt 1394
_reflns_number_total 2221
_reflns_threshold_expression I>2\s(I)
_cod_data_source_file rn6068.cif
_cod_data_source_block I
_cod_depositor_comments
;
The following automatic conversions were performed:
'_geom_bond_publ_flag' value 'NO' changed to 'no' according to
'/home/saulius/struct/CIF-dictionaries/cif_core.dic' dictionary named
'cif_core.dic' version 2.4.1 from 2010-06-29 (22
times).

'_geom_bond_publ_flag' value 'YES' changed to 'yes' according to
'/home/saulius/struct/CIF-dictionaries/cif_core.dic' dictionary named
'cif_core.dic' version 2.4.1 from 2010-06-29 (4
times).

'_geom_angle_publ_flag' value 'NO' changed to 'no' according to
'/home/saulius/struct/CIF-dictionaries/cif_core.dic' dictionary named
'cif_core.dic' version 2.4.1 from 2010-06-29 (42
times).

'_geom_torsion_publ_flag' value 'NO' changed to 'no' according to
'/home/saulius/struct/CIF-dictionaries/cif_core.dic' dictionary named
'cif_core.dic' version 2.4.1 from 2010-06-29 (23
times).

'_geom_torsion_publ_flag' value 'YES' changed to 'yes' according
to '/home/saulius/struct/CIF-dictionaries/cif_core.dic' dictionary named
'cif_core.dic' version 2.4.1 from 2010-06-29 (4 times).

Automatic conversion script
Id: cif_fix_enum 1527 2010-12-29 10:47:43Z saulius 

The following automatic conversions were performed:

'_geom_bond_publ_flag' value 'NO' changed to 'no' according to
/home/saulius/struct/CIF-dictionaries/cif_core.dic dictionary named
'cif_core.dic' version 2.4.1 from 2010-06-29 (22
times).

'_geom_bond_publ_flag' value 'YES' changed to 'yes'
according to /home/saulius/struct/CIF-dictionaries/cif_core.dic
dictionary named 'cif_core.dic' version 2.4.1 from 2010-06-29 (4
times).

'_geom_angle_publ_flag' value 'NO' changed to 'no' according
to /home/saulius/struct/CIF-dictionaries/cif_core.dic dictionary
named 'cif_core.dic' version 2.4.1 from 2010-06-29 (42
times).

'_geom_torsion_publ_flag' value 'NO' changed to 'no'
according to /home/saulius/struct/CIF-dictionaries/cif_core.dic
dictionary named 'cif_core.dic' version 2.4.1 from 2010-06-29 (23
times).

'_geom_torsion_publ_flag' value 'YES' changed to 'yes'
according to /home/saulius/struct/CIF-dictionaries/cif_core.dic
dictionary named 'cif_core.dic' version 2.4.1 from 2010-06-29 (4
times).

Automatic conversion script
Id: cif_fix_values 1715 2011-07-08 13:25:40Z adriana 
;
_cod_original_sg_symbol_H-M 'P 21/c'
_cod_database_code 2207624
_cod_database_fobs_code 2207624

loop_
_symmetry_equiv_pos_as_xyz
'x, y, z'
'-x, y+1/2, -z+1/2'
'-x, -y, -z'
'x, -y-1/2, z-1/2'

loop_
_atom_site_label
_atom_site_fract_x
_atom_site_fract_y
_atom_site_fract_z
_atom_site_U_iso_or_equiv
_atom_site_adp_type
_atom_site_calc_flag
_atom_site_refinement_flags
_atom_site_occupancy
_atom_site_type_symbol
Cl1 0.63035(8) 0.21632(9) 0.85294(4) 0.0970(3) Uani d . 1 Cl
O1 0.13347(13) -0.08508(19) 0.47565(8) 0.0498(4) Uani d . 1 O
O2 0.00795(15) 0.31813(19) 0.24907(8) 0.0548(4) Uani d . 1 O
N1 0.07263(15) 0.1242(2) 0.36413(10) 0.0399(4) Uani d . 1 N
N2 0.15853(14) 0.2319(2) 0.50499(9) 0.0400(4) Uani d . 1 N
C1 0.05468(18) 0.3026(2) 0.32828(12) 0.0389(4) Uani d . 1 C
C2 0.09428(18) 0.4537(3) 0.38883(12) 0.0445(5) Uani d . 1 C
H2 0.0859 0.5788 0.3700 0.053 Uiso calc R 1 H
C3 0.14343(18) 0.4129(3) 0.47282(12) 0.0448(5) Uani d . 1 C
H3 0.1688 0.5126 0.5117 0.054 Uiso calc R 1 H
C4 0.12249(17) 0.0782(3) 0.45048(11) 0.0378(4) Uani d . 1 C
C5 0.21144(19) 0.1985(3) 0.59828(11) 0.0490(5) Uani d . 1 C
H5A 0.1818 0.0746 0.6134 0.059 Uiso calc R 1 H
H5B 0.1725 0.2915 0.6316 0.059 Uiso calc R 1 H
C6 0.36380(18) 0.2083(2) 0.62530(12) 0.0400(4) Uani d . 1 C
C7 0.4212(2) 0.2093(3) 0.71412(12) 0.0472(5) Uani d . 1 C
H7 0.3659 0.2072 0.7550 0.057 Uiso calc R 1 H
C8 0.5597(2) 0.2134(3) 0.74154(15) 0.0578(6) Uani d . 1 C
C9 0.6438(2) 0.2171(3) 0.68308(18) 0.0738(7) Uani d . 1 C
H9 0.7376 0.2193 0.7025 0.089 Uiso calc R 1 H
C10 0.5871(2) 0.2173(4) 0.59539(18) 0.0732(7) Uani d . 1 C
H10 0.6431 0.2202 0.5550 0.088 Uiso calc R 1 H
C11 0.4478(2) 0.2134(3) 0.56597(13) 0.0538(5) Uani d . 1 C
H11 0.4108 0.2141 0.5062 0.065 Uiso calc R 1 H
H1 0.0504(19) 0.030(3) 0.3282(12) 0.052(6) Uiso d . 1 H

loop_
_atom_site_aniso_label
_atom_site_aniso_U_11
_atom_site_aniso_U_22
_atom_site_aniso_U_33
_atom_site_aniso_U_12
_atom_site_aniso_U_13
_atom_site_aniso_U_23
Cl1 0.1285(6) 0.0611(4) 0.0687(4) 0.0043(4) -0.0544(4) -0.0003(3)
O1 0.0556(9) 0.0449(9) 0.0471(8) 0.0064(7) 0.0067(6) 0.0111(6)
O2 0.0777(10) 0.0450(8) 0.0353(7) 0.0003(7) -0.0026(7) 0.0048(6)
N1 0.0461(9) 0.0353(9) 0.0355(9) -0.0022(7) 0.0019(7) -0.0013(7)
N2 0.0364(8) 0.0477(10) 0.0332(8) -0.0031(7) 0.0010(7) 0.0007(7)
C1 0.0387(10) 0.0379(11) 0.0381(10) 0.0016(8) 0.0038(8) 0.0044(8)
C2 0.0497(11) 0.0352(11) 0.0464(11) -0.0024(9) 0.0050(9) 0.0003(8)
C3 0.0427(11) 0.0442(11) 0.0465(11) -0.0068(9) 0.0074(9) -0.0094(9)
C4 0.0312(9) 0.0448(12) 0.0366(10) -0.0003(8) 0.0050(8) 0.0036(8)
C5 0.0458(11) 0.0700(14) 0.0304(10) -0.0034(10) 0.0063(8) -0.0003(9)
C6 0.0420(10) 0.0374(10) 0.0381(10) -0.0011(8) 0.0024(8) -0.0022(8)
C7 0.0615(13) 0.0378(11) 0.0373(10) 0.0009(9) -0.0013(9) -0.0007(8)
C8 0.0670(14) 0.0328(11) 0.0579(13) 0.0014(10) -0.0235(12) 0.0002(10)
C9 0.0420(12) 0.0726(17) 0.095(2) 0.0013(12) -0.0124(13) 0.0004(14)
C10 0.0440(13) 0.096(2) 0.0791(17) -0.0014(13) 0.0127(12) -0.0036(14)
C11 0.0444(12) 0.0695(15) 0.0459(12) -0.0004(10) 0.0057(10) -0.0034(10)

loop_
_atom_type_symbol
_atom_type_description
_atom_type_scat_dispersion_real
_atom_type_scat_dispersion_imag
_atom_type_scat_source
C C 0.0033 0.0016 'International Tables Vol C Tables 4.2.6.8 and 6.1.1.4'
H H 0.0000 0.0000 'International Tables Vol C Tables 4.2.6.8 and 6.1.1.4'
N N 0.0061 0.0033 'International Tables Vol C Tables 4.2.6.8 and 6.1.1.4'
O O 0.0106 0.0060 'International Tables Vol C Tables 4.2.6.8 and 6.1.1.4'
Cl Cl 0.1484 0.1585 'International Tables Vol C Tables 4.2.6.8 and 6.1.1.4'

loop_
_geom_angle_atom_site_label_1
_geom_angle_atom_site_label_2
_geom_angle_atom_site_label_3
_geom_angle
_geom_angle_publ_flag
C1 N1 C4 127.25(16) no
C1 N1 H1 116.5(13) no
C4 N1 H1 116.3(13) no
C3 N2 C4 120.86(15) no
C3 N2 C5 120.32(15) no
C4 N2 C5 118.81(15) no
O2 C1 N1 118.70(16) no
O2 C1 C2 126.39(17) no
N1 C1 C2 114.91(16) no
C3 C2 C1 119.02(18) no
C3 C2 H2 120.5 no
C1 C2 H2 120.5 no
C2 C3 N2 123.51(17) no
C2 C3 H3 118.2 no
N2 C3 H3 118.2 no
O1 C4 N1 122.04(17) no
O1 C4 N2 123.52(16) no
N1 C4 N2 114.44(16) no
N2 C5 C6 114.22(15) no
N2 C5 H5A 108.7 no
C6 C5 H5A 108.7 no
N2 C5 H5B 108.7 no
C6 C5 H5B 108.7 no
H5A C5 H5B 107.6 no
C11 C6 C7 119.05(18) no
C11 C6 C5 123.02(17) no
C7 C6 C5 117.92(17) no
C8 C7 C6 119.8(2) no
C8 C7 H7 120.1 no
C6 C7 H7 120.1 no
C9 C8 C7 121.5(2) no
C9 C8 Cl1 119.08(18) no
C7 C8 Cl1 119.4(2) no
C8 C9 C10 118.6(2) no
C8 C9 H9 120.7 no
C10 C9 H9 120.7 no
C9 C10 C11 121.0(2) no
C9 C10 H10 119.5 no
C11 C10 H10 119.5 no
C6 C11 C10 120.0(2) no
C6 C11 H11 120.0 no
C10 C11 H11 120.0 no

loop_
_geom_bond_atom_site_label_1
_geom_bond_atom_site_label_2
_geom_bond_distance
_geom_bond_publ_flag
Cl1 C8 1.737(2) no
O1 C4 1.217(2) no
O2 C1 1.234(2) yes
N1 C1 1.376(2) yes
N1 C4 1.377(2) yes
N1 H1 0.87(2) yes
N2 C3 1.372(2) no
N2 C4 1.381(2) no
N2 C5 1.463(2) no
C1 C2 1.428(3) no
C2 C3 1.334(2) no
C2 H2 0.9300 no
C3 H3 0.9300 no
C5 C6 1.507(3) no
C5 H5A 0.9700 no
C5 H5B 0.9700 no
C6 C11 1.380(3) no
C6 C7 1.387(2) no
C7 C8 1.372(3) no
C7 H7 0.9300 no
C8 C9 1.370(3) no
C9 C10 1.370(3) no
C9 H9 0.9300 no
C10 C11 1.383(3) no
C10 H10 0.9300 no
C11 H11 0.9300 no

loop_
_geom_hbond_atom_site_label_D
_geom_hbond_atom_site_label_H
_geom_hbond_atom_site_label_A
_geom_hbond_site_symmetry_A
_geom_hbond_distance_DH
_geom_hbond_distance_HA
_geom_hbond_distance_DA
_geom_hbond_angle_DHA
N1 H1 O2 2_545 0.87(2) 1.94(2) 2.805(2) 176.9(18)

loop_
_geom_torsion_atom_site_label_1
_geom_torsion_atom_site_label_2
_geom_torsion_atom_site_label_3
_geom_torsion_atom_site_label_4
_geom_torsion
_geom_torsion_publ_flag
C4 N1 C1 O2 -179.72(17) no
C4 N1 C1 C2 0.6(3) no
O2 C1 C2 C3 -179.92(18) no
N1 C1 C2 C3 -0.3(3) no
C1 C2 C3 N2 0.0(3) no
C4 N2 C3 C2 0.0(3) no
C5 N2 C3 C2 -179.12(17) no
C1 N1 C4 O1 179.47(17) no
C1 N1 C4 N2 -0.6(3) no
C3 N2 C4 O1 -179.81(17) no
C5 N2 C4 O1 -0.7(3) no
C3 N2 C4 N1 0.3(2) no
C5 N2 C4 N1 179.39(15) no
C3 N2 C5 C6 -81.3(2) yes
C4 N2 C5 C6 99.57(19) yes
N2 C5 C6 C11 -11.3(3) yes
N2 C5 C6 C7 169.68(16) yes
C11 C6 C7 C8 -0.6(3) no
C5 C6 C7 C8 178.40(17) no
C6 C7 C8 C9 0.1(3) no
C6 C7 C8 Cl1 179.55(14) no
C7 C8 C9 C10 0.3(4) no
Cl1 C8 C9 C10 -179.12(18) no
C8 C9 C10 C11 -0.2(4) no
C7 C6 C11 C10 0.7(3) no
C5 C6 C11 C10 -178.3(2) no
C9 C10 C11 C6 -0.3(4) no

loop_
_cod_related_entry_id
_cod_related_entry_database
_cod_related_entry_code
1 ChemSpider 21126836
